data_7112852
loop_
_publ_author_name
'Sakamoto, Naoya'
'Ikeda, Chusaku'
'Nabeshima, Tatsuya'

_publ_section_title
;
 Cation recognition and pseudorotaxane formation of tris-dipyrrin BF2
 macrocycles.
;
_journal_issue 36
_journal_name_full 'Chemical communications (Cambridge, England)'
_journal_page_first 6732
_journal_page_last 6734
_journal_paper_doi 10.1039/c0cc01717e
_journal_volume 46
_journal_year 2010
_chemical_formula_sum 'C84 H79 B3 F12 N7 O6 P'
_chemical_formula_weight 1573.94
_chemical_name_systematic
;
?
;
_space_group_IT_number 4
_symmetry_cell_setting monoclinic
_symmetry_space_group_name_Hall 'P 2yb'
_symmetry_space_group_name_H-M 'P 1 21 1'
_atom_sites_solution_hydrogens geom
_atom_sites_solution_primary direct
_atom_sites_solution_secondary difmap
_audit_creation_method SHELXL-97
_cell_angle_alpha 90.00
_cell_angle_beta 102.479(3)
_cell_angle_gamma 90.00
_cell_formula_units_Z 2
_cell_length_a 12.3798(13)
_cell_length_b 15.9613(15)
_cell_length_c 19.3185(17)
_cell_measurement_temperature 120(2)
_cell_volume 3727.1(6)
_computing_structure_refinement 'SHELXL-97 (Sheldrick, 1997)'
_computing_structure_solution 'SHELXS-97 (Sheldrick, 1990)'
_diffrn_ambient_temperature 120(2)
_diffrn_measured_fraction_theta_full 0.998
_diffrn_measured_fraction_theta_max 0.998
_diffrn_measurement_device_type 'MAC Science DIP-2030'
_diffrn_measurement_method IP
_diffrn_radiation_monochromator graphite
_diffrn_radiation_source 'fine-focus sealed tube'
_diffrn_radiation_type MoK\a
_diffrn_radiation_wavelength 0.71075
_diffrn_reflns_av_R_equivalents 0.1331
_diffrn_reflns_av_sigmaI/netI 0.1884
_diffrn_reflns_limit_h_max 14
_diffrn_reflns_limit_h_min -14
_diffrn_reflns_limit_k_max 18
_diffrn_reflns_limit_k_min -18
_diffrn_reflns_limit_l_max 21
_diffrn_reflns_limit_l_min -22
_diffrn_reflns_number 29402
_diffrn_reflns_theta_full 25.00
_diffrn_reflns_theta_max 25.00
_diffrn_reflns_theta_min 3.01
_exptl_absorpt_coefficient_mu 0.129
_exptl_absorpt_correction_T_max 0.9873
_exptl_absorpt_correction_T_min 0.9504
_exptl_absorpt_correction_type multi-scan
_exptl_absorpt_process_details scalepack
_exptl_crystal_colour purple
_exptl_crystal_density_diffrn 1.402
_exptl_crystal_density_method 'not measured'
_exptl_crystal_F_000 1636
_exptl_crystal_size_max 0.40
_exptl_crystal_size_mid 0.20
_exptl_crystal_size_min 0.10
_refine_diff_density_max 0.458
_refine_diff_density_min -0.514
_refine_diff_density_rms 0.075
_refine_ls_abs_structure_details 'Flack H D (1983), Acta Cryst. A39, 876-881'
_refine_ls_abs_structure_Flack 0.2(4)
_refine_ls_extinction_method none
_refine_ls_goodness_of_fit_ref 1.030
_refine_ls_hydrogen_treatment mixed
_refine_ls_matrix_type full
_refine_ls_number_parameters 978
_refine_ls_number_reflns 13051
_refine_ls_number_restraints 52
_refine_ls_restrained_S_all 1.051
_refine_ls_R_factor_all 0.2206
_refine_ls_R_factor_gt 0.0909
_refine_ls_shift/su_max 0.294
_refine_ls_shift/su_mean 0.011
_refine_ls_structure_factor_coef Fsqd
_refine_ls_weighting_details 'calc w=1/[\s^2^(Fo^2^)+(0.1061P)^2^+2.0000P] where P=(Fo^2^+2Fc^2^)/3'
_refine_ls_weighting_scheme calc
_refine_ls_wR_factor_gt 0.1916
_refine_ls_wR_factor_ref 0.2641
_reflns_number_gt 5335
_reflns_number_total 13051
_reflns_threshold_expression >2sigma(I)
_cod_data_source_file c0cc01717e.txt
_cod_data_source_block 2+3
_cod_original_sg_symbol_H-M P21
_cod_database_code 7112852

loop_
_symmetry_equiv_pos_as_xyz
'x, y, z'
'-x, y+1/2, -z'

loop_
_atom_site_label
_atom_site_type_symbol
_atom_site_fract_x
_atom_site_fract_y
_atom_site_fract_z
_atom_site_U_iso_or_equiv
_atom_site_adp_type
_atom_site_occupancy
_atom_site_symmetry_multiplicity
_atom_site_calc_flag
_atom_site_refinement_flags
_atom_site_disorder_assembly
_atom_site_disorder_group
C1 C 0.5540(8) -0.1217(6) 0.3708(4) 0.048(2) Uani 1 1 d . . .
C2 C 0.5059(9) -0.1959(6) 0.3802(5) 0.057(3) Uani 1 1 d . . .
H1 H 0.4748 -0.2103 0.4195 0.068 Uiso 1 1 calc R . .
C3 C 0.5097(9) -0.2463(6) 0.3238(4) 0.050(3) Uani 1 1 d . . .
H2 H 0.4851 -0.3027 0.3175 0.060 Uiso 1 1 calc R . .
C4 C 0.5567(8) -0.1990(5) 0.2774(4) 0.040(2) Uani 1 1 d . . .
C5 C 0.5651(8) -0.2147(5) 0.2071(4) 0.043(2) Uani 1 1 d . . .
C6 C 0.5924(8) -0.1530(5) 0.1630(4) 0.045(2) Uani 1 1 d . . .
C7 C 0.5982(9) -0.1530(6) 0.0910(5) 0.051(3) Uani 1 1 d . . .
H3 H 0.5909 -0.2001 0.0603 0.061 Uiso 1 1 calc R . .
C8 C 0.6162(9) -0.0722(6) 0.0738(5) 0.052(3) Uani 1 1 d . . .
H4 H 0.6234 -0.0532 0.0284 0.063 Uiso 1 1 calc R . .
C9 C 0.6227(8) -0.0208(6) 0.1345(4) 0.046(2) Uani 1 1 d . . .
C10 C 0.6385(9) 0.0701(6) 0.1370(4) 0.042(2) Uani 1 1 d . . .
C11 C 0.5501(9) 0.1211(7) 0.1089(5) 0.050(3) Uani 1 1 d . . .
C12 C 0.5666(9) 0.2069(6) 0.1050(5) 0.048(3) Uani 1 1 d . . .
C13 C 0.6701(8) 0.2433(5) 0.1275(4) 0.041(2) Uani 1 1 d . . .
C14 C 0.7564(8) 0.1902(6) 0.1533(4) 0.047(2) Uani 1 1 d . . .
H5 H 0.8288 0.2128 0.1675 0.056 Uiso 1 1 calc R . .
C15 C 0.7417(10) 0.1039(6) 0.1595(5) 0.058(3) Uani 1 1 d . . .
H6 H 0.8029 0.0691 0.1792 0.070 Uiso 1 1 calc R . .
O1 O 0.4469(6) 0.0899(4) 0.0795(3) 0.061(2) Uani 1 1 d . . .
C16 C 0.3863(12) 0.0503(8) 0.1226(6) 0.086(4) Uani 1 1 d . . .
H7 H 0.4060 -0.0092 0.1269 0.128 Uiso 1 1 calc R . .
H8 H 0.3071 0.0560 0.1018 0.128 Uiso 1 1 calc R . .
H9 H 0.4029 0.0763 0.1697 0.128 Uiso 1 1 calc R . .
O2 O 0.4786(7) 0.2594(5) 0.0714(4) 0.069(2) Uani 1 1 d . . .
C17 C 0.3920(13) 0.2710(10) 0.1073(7) 0.114(6) Uani 1 1 d . . .
H10 H 0.3636 0.2163 0.1181 0.171 Uiso 1 1 calc R . .
H11 H 0.3323 0.3031 0.0772 0.171 Uiso 1 1 calc R . .
H12 H 0.4198 0.3016 0.1515 0.171 Uiso 1 1 calc R . .
C18 C 0.6880(8) 0.3315(5) 0.1151(4) 0.041(2) Uani 1 1 d . . .
C19 C 0.6478(8) 0.3762(6) 0.0512(4) 0.047(2) Uani 1 1 d . . .
H13 H 0.5990 0.3549 0.0101 0.056 Uiso 1 1 calc R . .
C20 C 0.6915(8) 0.4552(6) 0.0589(4) 0.049(3) Uani 1 1 d . . .
H14 H 0.6788 0.4981 0.0240 0.059 Uiso 1 1 calc R . .
C21 C 0.7581(8) 0.4618(6) 0.1271(4) 0.041(2) Uani 1 1 d . . .
C22 C 0.8220(7) 0.5275(6) 0.1602(4) 0.040(2) Uani 1 1 d . . .
C23 C 0.8755(8) 0.5207(6) 0.2326(4) 0.047(2) Uani 1 1 d . . .
C24 C 0.9521(9) 0.5732(7) 0.2748(5) 0.063(3) Uani 1 1 d . . .
H15 H 0.9802 0.6243 0.2605 0.076 Uiso 1 1 calc R . .
C25 C 0.9798(9) 0.5371(7) 0.3415(5) 0.064(3) Uani 1 1 d . . .
H16 H 1.0322 0.5580 0.3811 0.077 Uiso 1 1 calc R . .
C26 C 0.9164(9) 0.4642(6) 0.3399(4) 0.049(3) Uani 1 1 d . . .
C27 C 0.9124(8) 0.4114(5) 0.4037(4) 0.038(2) Uani 1 1 d . . .
C28 C 1.0070(8) 0.3863(6) 0.4480(4) 0.046(2) Uani 1 1 d . . .
C29 C 1.0034(9) 0.3584(5) 0.5164(4) 0.042(2) Uani 1 1 d . . .
C30 C 0.9032(9) 0.3522(5) 0.5371(4) 0.045(3) Uani 1 1 d . . .
C31 C 0.8054(8) 0.3744(5) 0.4903(4) 0.044(2) Uani 1 1 d . . .
H17 H 0.7365 0.3688 0.5040 0.053 Uiso 1 1 calc R . .
C32 C 0.8092(8) 0.4049(5) 0.4231(4) 0.042(2) Uani 1 1 d . . .
H18 H 0.7431 0.4210 0.3908 0.050 Uiso 1 1 calc R . .
O3 O 1.1078(6) 0.3917(5) 0.4302(3) 0.063(2) Uani 1 1 d . . .
C33 C 1.1230(15) 0.3574(10) 0.3647(7) 0.120(6) Uani 1 1 d . . .
H19 H 1.1786 0.3128 0.3742 0.181 Uiso 1 1 calc R . .
H20 H 1.1481 0.4016 0.3366 0.181 Uiso 1 1 calc R . .
H21 H 1.0528 0.3344 0.3382 0.181 Uiso 1 1 calc R . .
O4 O 1.1026(6) 0.3438(4) 0.5637(3) 0.0536(18) Uani 1 1 d . . .
C34 C 1.1367(15) 0.2620(8) 0.5790(10) 0.159(9) Uani 1 1 d . . .
H22 H 1.0728 0.2274 0.5829 0.239 Uiso 1 1 calc R . .
H23 H 1.1915 0.2605 0.6239 0.239 Uiso 1 1 calc R . .
H24 H 1.1699 0.2402 0.5409 0.239 Uiso 1 1 calc R . .
C35 C 0.9007(8) 0.3344(5) 0.6120(4) 0.040(2) Uani 1 1 d . . .
C36 C 0.9602(8) 0.3785(6) 0.6719(4) 0.048(3) Uani 1 1 d . . .
H25 H 1.0122 0.4222 0.6716 0.058 Uiso 1 1 calc R . .
C37 C 0.9280(9) 0.3457(6) 0.7316(4) 0.051(3) Uani 1 1 d . . .
H26 H 0.9537 0.3625 0.7795 0.062 Uiso 1 1 calc R . .
C38 C 0.8520(7) 0.2846(5) 0.7069(4) 0.036(2) Uani 1 1 d . . .
C39 C 0.8031(8) 0.2265(5) 0.7452(4) 0.041(2) Uani 1 1 d . . .
C40 C 0.7434(8) 0.1571(6) 0.7117(4) 0.041(2) Uani 1 1 d . . .
C41 C 0.6814(9) 0.0982(5) 0.7390(5) 0.048(3) Uani 1 1 d . . .
H27 H 0.6752 0.0930 0.7869 0.057 Uiso 1 1 calc R . .
C42 C 0.6301(9) 0.0480(6) 0.6821(5) 0.055(3) Uani 1 1 d . . .
H28 H 0.5825 0.0020 0.6846 0.066 Uiso 1 1 calc R . .
C43 C 0.6609(8) 0.0773(5) 0.6204(4) 0.042(2) Uani 1 1 d . . .
C44 C 0.6309(9) 0.0410(6) 0.5508(4) 0.042(2) Uani 1 1 d . . .
C45 C 0.5207(10) 0.0198(6) 0.5222(4) 0.050(3) Uani 1 1 d . . .
C46 C 0.4962(11) -0.0258(6) 0.4574(5) 0.061(3) Uani 1 1 d . . .
C47 C 0.5763(9) -0.0522(6) 0.4236(5) 0.045(2) Uani 1 1 d . . .
C48 C 0.6837(9) -0.0278(6) 0.4501(4) 0.051(3) Uani 1 1 d . . .
H29 H 0.7401 -0.0434 0.4262 0.062 Uiso 1 1 calc R . .
C49 C 0.7102(9) 0.0199(5) 0.5121(4) 0.047(2) Uani 1 1 d . . .
H30 H 0.7842 0.0385 0.5285 0.057 Uiso 1 1 calc R . .
O5 O 0.4414(6) 0.0359(4) 0.5595(3) 0.0551(18) Uani 1 1 d . . .
C50 C 0.3634(10) 0.0990(7) 0.5302(6) 0.070(3) Uani 1 1 d . . .
H31 H 0.4026 0.1511 0.5249 0.105 Uiso 1 1 calc R . .
H32 H 0.3125 0.1085 0.5619 0.105 Uiso 1 1 calc R . .
H33 H 0.3215 0.0807 0.4837 0.105 Uiso 1 1 calc R . .
O6 O 0.3864(6) -0.0507(4) 0.4351(3) 0.0562(18) Uani 1 1 d . . .
C51 C 0.3305(10) -0.0277(7) 0.3640(5) 0.069(3) Uani 1 1 d . . .
H34 H 0.3230 0.0334 0.3607 0.103 Uiso 1 1 calc R . .
H35 H 0.2569 -0.0534 0.3528 0.103 Uiso 1 1 calc R . .
H36 H 0.3736 -0.0474 0.3302 0.103 Uiso 1 1 calc R . .
N1 N 0.5827(6) -0.1188(4) 0.3062(3) 0.0426(19) Uani 1 1 d . . .
N2 N 0.6105(6) -0.0701(4) 0.1893(3) 0.043(2) Uani 1 1 d . . .
B1 B 0.6292(11) -0.0477(7) 0.2676(5) 0.049(3) Uani 1 1 d . . .
F1 F 0.7419(5) -0.0378(4) 0.2960(3) 0.0699(18) Uani 1 1 d . . .
F2 F 0.5775(5) 0.0276(3) 0.2776(2) 0.0646(17) Uani 1 1 d . . .
N3 N 0.7573(7) 0.3847(5) 0.1626(3) 0.0442(19) Uani 1 1 d . . .
N4 N 0.8527(6) 0.4537(4) 0.2735(3) 0.0398(18) Uani 1 1 d . . .
B2 B 0.7868(11) 0.3749(7) 0.2434(5) 0.047(3) Uani 1 1 d . . .
F3 F 0.8535(6) 0.3058(3) 0.2651(3) 0.083(2) Uani 1 1 d . . .
F4 F 0.6924(6) 0.3671(4) 0.2692(2) 0.0719(19) Uani 1 1 d . . .
N5 N 0.8356(6) 0.2764(4) 0.6334(3) 0.0378(18) Uani 1 1 d . . .
N6 N 0.7309(6) 0.1431(4) 0.6386(3) 0.0410(19) Uani 1 1 d . . .
B3 B 0.7746(9) 0.2045(6) 0.5882(5) 0.035(2) Uani 1 1 d . . .
F5 F 0.8501(4) 0.1660(3) 0.5547(2) 0.0482(13) Uani 1 1 d . . .
F6 F 0.6847(4) 0.2315(3) 0.5366(2) 0.0458(13) Uani 1 1 d . . .
C52 C 0.5395(8) -0.3015(6) 0.1791(5) 0.052(3) Uani 1 1 d . . .
C53 C 0.4672(8) -0.3158(6) 0.1159(4) 0.044(2) Uani 1 1 d . . .
H37 H 0.4324 -0.2691 0.0896 0.053 Uiso 1 1 calc R . .
C54 C 0.4429(10) -0.3951(7) 0.0889(6) 0.066(3) Uani 1 1 d . . .
H38 H 0.3937 -0.4036 0.0444 0.079 Uiso 1 1 calc R . .
C55 C 0.4929(9) -0.4622(7) 0.1292(6) 0.065(3) Uani 1 1 d . . .
H39 H 0.4777 -0.5173 0.1111 0.078 Uiso 1 1 calc R . .
C56 C 0.5643(9) -0.4523(6) 0.1949(6) 0.059(3) Uani 1 1 d . . .
H40 H 0.5955 -0.4993 0.2222 0.071 Uiso 1 1 calc R . .
C57 C 0.5885(8) -0.3710(6) 0.2193(5) 0.048(2) Uani 1 1 d . . .
H41 H 0.6384 -0.3620 0.2635 0.057 Uiso 1 1 calc R . .
C58 C 0.8355(9) 0.6049(6) 0.1202(5) 0.051(3) Uani 1 1 d . . .
C59 C 0.8568(9) 0.6007(6) 0.0547(5) 0.055(3) Uani 1 1 d . . .
H42 H 0.8628 0.5480 0.0330 0.066 Uiso 1 1 calc R . .
C60 C 0.8702(10) 0.6765(8) 0.0185(6) 0.073(3) Uani 1 1 d . . .
H43 H 0.8839 0.6744 -0.0280 0.088 Uiso 1 1 calc R . .
C61 C 0.8635(10) 0.7529(8) 0.0506(8) 0.079(4) Uani 1 1 d . . .
H44 H 0.8724 0.8034 0.0264 0.095 Uiso 1 1 calc R . .
C62 C 0.8439(9) 0.7555(7) 0.1176(7) 0.071(3) Uani 1 1 d . . .
H45 H 0.8398 0.8082 0.1398 0.085 Uiso 1 1 calc R . .
C63 C 0.8300(8) 0.6831(6) 0.1534(5) 0.055(3) Uani 1 1 d . . .
H46 H 0.8169 0.6857 0.2000 0.066 Uiso 1 1 calc R . .
C64 C 0.8100(7) 0.2384(6) 0.8219(4) 0.041(2) Uani 1 1 d . . .
C65 C 0.8470(8) 0.1737(6) 0.8710(4) 0.047(2) Uani 1 1 d . . .
H47 H 0.8692 0.1212 0.8555 0.057 Uiso 1 1 calc R . .
C66 C 0.8504(9) 0.1882(7) 0.9430(5) 0.060(3) Uani 1 1 d . . .
H48 H 0.8744 0.1447 0.9763 0.072 Uiso 1 1 calc R . .
C67 C 0.8205(10) 0.2621(7) 0.9658(5) 0.062(3) Uani 1 1 d . . .
H49 H 0.8228 0.2701 1.0148 0.075 Uiso 1 1 calc R . .
C68 C 0.7862(10) 0.3273(7) 0.9185(5) 0.069(3) Uiso 1 1 d . . .
H50 H 0.7659 0.3796 0.9353 0.083 Uiso 1 1 calc R . .
C69 C 0.7814(9) 0.3157(6) 0.8460(4) 0.052(3) Uani 1 1 d . . .
H51 H 0.7588 0.3603 0.8135 0.062 Uiso 1 1 calc R . .
N7 N 0.7158(7) 0.1755(5) 0.3297(4) 0.061(2) Uani 1 1 d . . .
H70 H 0.7232 0.2145 0.2960 0.073 Uiso 1 1 calc R . .
H71 H 0.6966 0.1253 0.3069 0.073 Uiso 1 1 calc R . .
C70 C 0.8271(9) 0.1654(7) 0.3822(5) 0.059(3) Uani 1 1 d . . .
H52 H 0.8525 0.2207 0.4026 0.070 Uiso 1 1 calc R . .
H53 H 0.8175 0.1284 0.4216 0.070 Uiso 1 1 calc R . .
C71 C 0.9125(9) 0.1292(8) 0.3474(6) 0.068(3) Uani 1 1 d . . .
H54 H 0.9182 0.1645 0.3063 0.082 Uiso 1 1 calc R . .
H55 H 0.8882 0.0727 0.3293 0.082 Uiso 1 1 calc R . .
C72 C 1.0279(13) 0.1221(8) 0.3971(7) 0.096(5) Uani 1 1 d . . .
H56 H 1.0791 0.0947 0.3712 0.115 Uiso 1 1 calc R . .
H57 H 1.0566 0.1792 0.4104 0.115 Uiso 1 1 calc R . .
C73 C 1.0266(13) 0.0764(9) 0.4591(7) 0.099(5) Uani 1 1 d . . .
H58 H 0.9878 0.1087 0.4894 0.149 Uiso 1 1 calc R . .
H59 H 1.1027 0.0656 0.4847 0.149 Uiso 1 1 calc R . .
H60 H 0.9884 0.0230 0.4465 0.149 Uiso 1 1 calc R . .
C74 C 0.6252(9) 0.2026(7) 0.3653(5) 0.061(3) Uani 1 1 d . . .
H61 H 0.6109 0.1570 0.3969 0.073 Uiso 1 1 calc R . .
H62 H 0.6508 0.2521 0.3953 0.073 Uiso 1 1 calc R . .
C75 C 0.5209(10) 0.2238(7) 0.3156(5) 0.068(3) Uani 1 1 d . . .
H63 H 0.4997 0.1768 0.2819 0.082 Uiso 1 1 calc R . .
H64 H 0.5329 0.2738 0.2879 0.082 Uiso 1 1 calc R . .
C76 C 0.4280(11) 0.2410(9) 0.3518(7) 0.097(5) Uani 1 1 d . . .
H65 H 0.3589 0.2497 0.3157 0.116 Uiso 1 1 calc R . .
H66 H 0.4172 0.1919 0.3809 0.116 Uiso 1 1 calc R . .
C77 C 0.4514(15) 0.3173(10) 0.3984(8) 0.137(7) Uani 1 1 d . . .
H67 H 0.5035 0.3026 0.4425 0.206 Uiso 1 1 calc R . .
H68 H 0.3823 0.3377 0.4092 0.206 Uiso 1 1 calc R . .
H69 H 0.4837 0.3612 0.3737 0.206 Uiso 1 1 calc R . .
P1 P 1.1117(5) 0.1118(4) 0.1976(3) 0.066(2) Uiso 0.586(13) 1 d PD A 1
F7 F 1.0108(10) 0.1490(8) 0.1369(7) 0.117(6) Uiso 0.586(13) 1 d PD A 1
F8 F 1.0816(12) 0.1881(8) 0.2451(6) 0.142(6) Uiso 0.586(13) 1 d PD A 1
F9 F 1.1325(11) 0.0353(7) 0.1461(7) 0.118(5) Uiso 0.586(13) 1 d PD A 1
F10 F 1.2015(10) 0.0849(9) 0.2594(6) 0.132(6) Uiso 0.586(13) 1 d PD A 1
F11 F 1.0233(8) 0.0534(7) 0.2236(6) 0.085(4) Uiso 0.586(13) 1 d PD A 1
F12 F 1.1854(6) 0.1615(5) 0.1641(4) 0.119(3) Uiso 1 1 d D . .
P2 P 1.0853(9) 0.0814(7) 0.1680(6) 0.094(4) Uiso 0.414(13) 1 d PD A 2
F13 F 1.0535(18) 0.1358(14) 0.2280(10) 0.237(17) Uiso 0.414(13) 1 d PD A 2
F14 F 1.1836(12) 0.0336(10) 0.2209(9) 0.116(8) Uiso 0.414(13) 1 d PD A 2
F15 F 0.9949(12) 0.1244(11) 0.1100(9) 0.109(7) Uiso 0.414(13) 1 d PD A 2
F16 F 1.0003(14) 0.0101(12) 0.1768(12) 0.165(11) Uiso 0.414(13) 1 d PD A 2
F17 F 1.1213(14) 0.0346(10) 0.1044(9) 0.133(9) Uiso 0.414(13) 1 d PD A 2
C78 C 0.9000(12) 0.9523(10) 0.9633(7) 0.115(5) Uiso 1 1 d D . .
C79 C 0.9850(11) 0.9051(10) 0.9395(8) 0.125(6) Uiso 1 1 d D . .
H72 H 1.0566 0.8991 0.9690 0.150 Uiso 1 1 calc R . .
C80 C 0.9610(15) 0.8703(13) 0.8754(9) 0.169(8) Uiso 1 1 d D . .
H73 H 1.0156 0.8354 0.8624 0.203 Uiso 1 1 calc R . .
C81 C 0.8642(17) 0.8810(14) 0.8271(9) 0.193(9) Uiso 1 1 d D . .
H74 H 0.8542 0.8596 0.7803 0.232 Uiso 1 1 calc R . .
C82 C 0.7805(14) 0.9245(12) 0.8492(8) 0.168(8) Uiso 1 1 d D . .
H75 H 0.7103 0.9307 0.8180 0.202 Uiso 1 1 calc R . .
C83 C 0.7986(10) 0.9586(8) 0.9156(6) 0.097(4) Uiso 1 1 d D . .
H76 H 0.7398 0.9875 0.9298 0.117 Uiso 1 1 calc R . .
C84 C 0.917(2) 0.978(2) 1.0371(10) 0.315(18) Uiso 1 1 d D . .
H77 H 0.9088 1.0391 1.0394 0.473 Uiso 1 1 calc R . .
H78 H 0.9917 0.9622 1.0622 0.473 Uiso 1 1 calc R . .
H79 H 0.8623 0.9508 1.0592 0.473 Uiso 1 1 calc R . .

loop_
_atom_site_aniso_label
_atom_site_aniso_U_11
_atom_site_aniso_U_22
_atom_site_aniso_U_33
_atom_site_aniso_U_23
_atom_site_aniso_U_13
_atom_site_aniso_U_12
C1 0.059(7) 0.039(5) 0.049(5) -0.002(5) 0.018(5) -0.006(5)
C2 0.073(8) 0.051(6) 0.043(5) 0.002(5) 0.008(5) -0.008(6)
C3 0.075(8) 0.037(5) 0.041(5) -0.012(4) 0.021(5) -0.019(5)
C4 0.038(6) 0.027(5) 0.053(5) -0.006(4) 0.005(4) -0.008(4)
C5 0.046(6) 0.033(5) 0.046(5) -0.017(4) -0.002(4) -0.010(4)
C6 0.060(7) 0.031(5) 0.047(5) -0.003(4) 0.017(5) -0.003(5)
C7 0.066(8) 0.037(5) 0.045(5) 0.002(4) 0.002(5) -0.008(5)
C8 0.059(8) 0.054(6) 0.042(5) -0.002(5) 0.007(5) 0.001(5)
C9 0.057(7) 0.040(5) 0.043(5) 0.002(4) 0.014(5) -0.008(5)
C10 0.054(7) 0.040(5) 0.032(5) -0.010(4) 0.008(4) -0.009(5)
C11 0.048(7) 0.058(7) 0.049(6) -0.008(5) 0.023(5) -0.013(5)
C12 0.056(7) 0.044(6) 0.045(5) 0.007(4) 0.009(5) 0.022(5)
C13 0.057(7) 0.036(5) 0.030(4) -0.004(4) 0.012(4) 0.003(5)
C14 0.044(7) 0.041(6) 0.055(5) 0.006(5) 0.010(5) -0.005(5)
C15 0.070(9) 0.046(6) 0.061(6) 0.000(5) 0.022(6) 0.002(6)
O1 0.063(5) 0.075(5) 0.046(4) -0.001(4) 0.011(4) -0.016(4)
C16 0.112(12) 0.080(9) 0.067(7) -0.002(6) 0.026(7) -0.035(8)
O2 0.062(5) 0.067(5) 0.078(5) 0.015(4) 0.016(4) 0.006(4)
C17 0.116(13) 0.138(14) 0.102(10) 0.049(9) 0.054(10) 0.066(11)
C18 0.041(6) 0.046(6) 0.035(4) 0.004(4) 0.007(4) -0.004(5)
C19 0.058(7) 0.047(6) 0.037(5) 0.004(5) 0.015(4) -0.001(5)
C20 0.064(7) 0.053(6) 0.030(4) -0.001(4) 0.011(4) 0.002(6)
C21 0.056(7) 0.038(5) 0.033(5) 0.007(4) 0.018(4) 0.010(5)
C22 0.033(6) 0.048(5) 0.041(5) -0.006(4) 0.012(4) -0.009(5)
C23 0.055(7) 0.043(5) 0.045(5) 0.008(5) 0.013(5) -0.006(5)
C24 0.064(8) 0.058(7) 0.065(7) 0.016(6) 0.008(6) -0.018(6)
C25 0.072(8) 0.059(7) 0.054(6) 0.007(5) -0.004(5) -0.032(6)
C26 0.066(8) 0.048(6) 0.035(5) -0.003(4) 0.015(5) -0.005(5)
C27 0.050(7) 0.033(5) 0.033(4) 0.003(4) 0.014(4) -0.005(4)
C28 0.043(7) 0.059(6) 0.037(5) 0.000(5) 0.010(5) -0.021(5)
C29 0.050(7) 0.038(5) 0.037(5) -0.003(4) 0.005(5) -0.002(5)
C30 0.064(8) 0.030(5) 0.034(4) -0.005(4) -0.003(5) -0.006(5)
C31 0.053(7) 0.041(5) 0.040(5) -0.002(4) 0.011(4) -0.002(5)
C32 0.045(7) 0.044(5) 0.038(5) -0.008(4) 0.014(4) 0.000(5)
O3 0.059(5) 0.089(5) 0.041(3) 0.004(4) 0.011(3) -0.026(4)
C33 0.169(17) 0.102(11) 0.109(11) -0.026(9) 0.074(11) -0.024(11)
O4 0.053(5) 0.060(4) 0.044(3) 0.006(3) 0.001(3) -0.008(4)
C34 0.167(18) 0.053(9) 0.196(17) 0.003(10) -0.096(14) 0.001(10)
C35 0.047(6) 0.037(5) 0.032(4) -0.007(4) -0.001(4) 0.002(5)
C36 0.051(7) 0.052(6) 0.039(5) 0.000(5) 0.003(4) -0.022(5)
C37 0.070(8) 0.042(6) 0.036(5) -0.006(4) -0.001(5) 0.000(5)
C38 0.035(6) 0.044(5) 0.029(4) 0.000(4) 0.005(4) 0.006(4)
C39 0.042(6) 0.038(5) 0.037(5) 0.004(4) -0.001(4) 0.005(4)
C40 0.045(6) 0.044(5) 0.035(5) 0.004(4) 0.010(4) -0.003(5)
C41 0.065(7) 0.039(6) 0.039(5) -0.006(4) 0.010(5) 0.011(5)
C42 0.053(7) 0.054(7) 0.064(6) 0.006(5) 0.029(5) 0.001(5)
C43 0.045(6) 0.040(5) 0.040(5) 0.000(4) 0.010(4) -0.003(5)
C44 0.051(7) 0.041(5) 0.035(4) -0.003(4) 0.014(5) 0.009(5)
C45 0.083(9) 0.035(5) 0.034(5) 0.003(4) 0.021(5) 0.003(5)
C46 0.087(10) 0.039(6) 0.051(6) 0.004(5) 0.004(6) -0.006(6)
C47 0.058(7) 0.032(5) 0.046(5) 0.007(4) 0.019(5) 0.003(5)
C48 0.064(8) 0.050(6) 0.041(5) -0.016(5) 0.013(5) 0.004(5)
C49 0.058(7) 0.033(5) 0.052(5) 0.000(4) 0.013(5) -0.006(5)
O5 0.057(5) 0.062(4) 0.049(4) -0.005(3) 0.016(3) -0.003(4)
C50 0.067(9) 0.064(7) 0.086(8) -0.006(6) 0.031(6) 0.018(7)
O6 0.056(5) 0.060(4) 0.051(4) -0.012(3) 0.008(3) -0.015(4)
C51 0.088(9) 0.060(7) 0.046(6) 0.003(5) -0.015(6) -0.011(6)
N1 0.051(5) 0.038(4) 0.040(4) 0.000(3) 0.012(4) 0.001(4)
N2 0.050(5) 0.038(4) 0.040(4) -0.002(3) 0.004(4) -0.005(4)
B1 0.076(10) 0.038(6) 0.033(5) 0.000(5) 0.013(6) 0.000(6)
F1 0.077(5) 0.090(4) 0.041(3) 0.002(3) 0.007(3) -0.036(4)
F2 0.117(5) 0.035(3) 0.047(3) -0.003(3) 0.030(3) -0.006(3)
N3 0.051(5) 0.040(4) 0.042(4) -0.002(4) 0.013(4) -0.008(4)
N4 0.042(5) 0.047(4) 0.030(4) 0.010(3) 0.007(3) -0.008(4)
B2 0.073(9) 0.044(6) 0.025(5) 0.003(5) 0.013(5) 0.006(6)
F3 0.128(6) 0.045(3) 0.055(3) -0.007(3) -0.025(3) 0.025(4)
F4 0.090(5) 0.091(5) 0.036(3) 0.005(3) 0.017(3) -0.046(4)
N5 0.040(5) 0.039(4) 0.034(4) 0.003(3) 0.008(3) 0.004(4)
N6 0.061(6) 0.027(4) 0.037(4) 0.001(3) 0.016(4) 0.001(4)
B3 0.038(7) 0.036(6) 0.036(5) -0.004(4) 0.017(5) -0.006(5)
F5 0.059(4) 0.040(3) 0.051(3) 0.001(2) 0.023(3) 0.002(3)
F6 0.058(4) 0.038(3) 0.038(3) 0.010(2) 0.004(2) -0.003(3)
C52 0.044(7) 0.055(6) 0.063(6) -0.024(5) 0.023(5) -0.008(5)
C53 0.041(6) 0.046(6) 0.049(5) -0.014(5) 0.014(5) -0.006(5)
C54 0.076(9) 0.051(7) 0.075(7) -0.021(6) 0.028(6) -0.003(6)
C55 0.059(8) 0.054(7) 0.092(8) -0.045(7) 0.040(7) -0.012(6)
C56 0.071(8) 0.031(6) 0.085(8) 0.000(5) 0.040(7) 0.001(5)
C57 0.042(6) 0.044(6) 0.064(6) 0.002(5) 0.029(5) -0.004(5)
C58 0.052(7) 0.054(6) 0.044(5) 0.017(5) 0.007(5) 0.006(5)
C59 0.058(8) 0.055(6) 0.047(6) 0.014(5) 0.000(5) -0.001(5)
C60 0.066(9) 0.080(9) 0.067(7) 0.028(7) 0.002(6) -0.010(7)
C61 0.067(9) 0.055(8) 0.115(10) 0.041(7) 0.018(8) 0.000(6)
C62 0.061(8) 0.046(7) 0.102(9) 0.029(6) 0.008(7) -0.022(6)
C63 0.045(7) 0.052(7) 0.065(6) 0.001(5) 0.004(5) -0.002(5)
C64 0.039(6) 0.046(6) 0.038(5) 0.003(4) 0.007(4) -0.004(5)
C65 0.052(7) 0.045(6) 0.047(5) 0.002(5) 0.015(5) -0.001(5)
C66 0.064(8) 0.069(8) 0.047(6) 0.016(6) 0.013(5) 0.007(6)
C67 0.083(9) 0.066(7) 0.041(5) -0.008(5) 0.018(5) -0.030(6)
C69 0.078(8) 0.036(5) 0.044(5) -0.003(4) 0.017(5) -0.004(5)
N7 0.073(7) 0.061(6) 0.045(4) -0.002(4) 0.008(4) -0.011(5)
C70 0.066(8) 0.062(7) 0.048(5) -0.010(5) 0.012(5) -0.006(6)
C71 0.058(8) 0.080(8) 0.065(7) 0.007(6) 0.007(6) -0.003(6)
C72 0.128(14) 0.067(8) 0.088(9) -0.009(7) 0.014(9) -0.011(8)
C73 0.116(13) 0.098(10) 0.078(8) 0.006(8) 0.007(8) 0.021(9)
C74 0.077(9) 0.063(7) 0.045(5) -0.001(5) 0.018(6) 0.009(6)
C75 0.086(10) 0.055(7) 0.059(6) -0.006(5) 0.005(6) 0.004(6)
C76 0.071(10) 0.116(12) 0.103(10) -0.043(9) 0.018(8) -0.009(9)
C77 0.124(15) 0.130(14) 0.129(12) -0.044(11) -0.038(11) 0.046(11)

loop_
_atom_type_symbol
_atom_type_description
_atom_type_scat_dispersion_real
_atom_type_scat_dispersion_imag
_atom_type_scat_source
C C 0.0033 0.0016 'International Tables Vol C Tables 4.2.6.8 and 6.1.1.4'
H H 0.0000 0.0000 'International Tables Vol C Tables 4.2.6.8 and 6.1.1.4'
B B 0.0013 0.0007 'International Tables Vol C Tables 4.2.6.8 and 6.1.1.4'
F F 0.0171 0.0103 'International Tables Vol C Tables 4.2.6.8 and 6.1.1.4'
N N 0.0061 0.0033 'International Tables Vol C Tables 4.2.6.8 and 6.1.1.4'
O O 0.0106 0.0060 'International Tables Vol C Tables 4.2.6.8 and 6.1.1.4'
P P 0.1023 0.0942 'International Tables Vol C Tables 4.2.6.8 and 6.1.1.4'

loop_
_geom_angle_atom_site_label_1
_geom_angle_atom_site_label_2
_geom_angle_atom_site_label_3
_geom_angle
C2 C1 N1 111.1(8)
C2 C1 C47 125.5(9)
N1 C1 C47 123.4(8)
C1 C2 C3 108.5(9)
C1 C2 H1 125.8
C3 C2 H1 125.8
C2 C3 C4 106.6(8)
C2 C3 H2 126.7
C4 C3 H2 126.7
C3 C4 C5 130.9(8)
C3 C4 N1 109.3(7)
C5 C4 N1 119.0(7)
C6 C5 C4 123.0(7)
C6 C5 C52 119.6(8)
C4 C5 C52 117.4(8)
C5 C6 C7 132.6(8)
C5 C6 N2 118.7(7)
C7 C6 N2 108.5(7)
C8 C7 C6 106.7(8)
C8 C7 H3 126.7
C6 C7 H3 126.7
C7 C8 C9 109.2(9)
C7 C8 H4 125.4
C9 C8 H4 125.4
N2 C9 C8 108.4(8)
N2 C9 C10 126.0(8)
C8 C9 C10 125.6(8)
C15 C10 C11 119.9(9)
C15 C10 C9 120.7(10)
C11 C10 C9 119.0(9)
C10 C11 O1 122.4(9)
C10 C11 C12 119.4(10)
O1 C11 C12 118.0(10)
C13 C12 C11 122.2(9)
C13 C12 O2 117.5(8)
C11 C12 O2 120.0(10)
C14 C13 C12 116.6(8)
C14 C13 C18 121.7(9)
C12 C13 C18 121.2(8)
C13 C14 C15 122.4(10)
C13 C14 H5 118.8
C15 C14 H5 118.8
C10 C15 C14 119.4(10)
C10 C15 H6 120.3
C14 C15 H6 120.3
C11 O1 C16 119.4(8)
O1 C16 H7 109.5
O1 C16 H8 109.5
H7 C16 H8 109.5
O1 C16 H9 109.5
H7 C16 H9 109.5
H8 C16 H9 109.5
C17 O2 C12 116.4(8)
O2 C17 H10 109.5
O2 C17 H11 109.5
H10 C17 H11 109.5
O2 C17 H12 109.5
H10 C17 H12 109.5
H11 C17 H12 109.5
N3 C18 C19 108.4(8)
N3 C18 C13 125.0(7)
C19 C18 C13 126.4(8)
C20 C19 C18 108.2(8)
C20 C19 H13 125.9
C18 C19 H13 125.9
C19 C20 C21 108.1(8)
C19 C20 H14 125.9
C21 C20 H14 125.9
C22 C21 C20 130.8(8)
C22 C21 N3 119.9(7)
C20 C21 N3 109.2(8)
C21 C22 C23 119.8(8)
C21 C22 C58 120.5(7)
C23 C22 C58 119.7(8)
N4 C23 C24 109.0(7)
N4 C23 C22 120.7(8)
C24 C23 C22 130.3(9)
C25 C24 C23 107.1(9)
C25 C24 H15 126.4
C23 C24 H15 126.4
C24 C25 C26 107.5(8)
C24 C25 H16 126.2
C26 C25 H16 126.3
N4 C26 C25 109.2(8)
N4 C26 C27 126.1(8)
C25 C26 C27 124.5(8)
C28 C27 C32 121.3(8)
C28 C27 C26 120.5(9)
C32 C27 C26 116.8(8)
C27 C28 O3 122.3(8)
C27 C28 C29 119.4(9)
O3 C28 C29 118.2(9)
O4 C29 C30 121.2(7)
O4 C29 C28 118.2(9)
C30 C29 C28 120.4(8)
C29 C30 C31 120.0(8)
C29 C30 C35 120.3(8)
C31 C30 C35 119.0(10)
C32 C31 C30 119.6(9)
C32 C31 H17 120.2
C30 C31 H17 120.2
C31 C32 C27 119.1(9)
C31 C32 H18 120.5
C27 C32 H18 120.5
C28 O3 C33 120.0(9)
O3 C33 H19 109.5
O3 C33 H20 109.5
H19 C33 H20 109.5
O3 C33 H21 109.5
H19 C33 H21 109.5
H20 C33 H21 109.5
C29 O4 C34 119.1(8)
O4 C34 H22 109.5
O4 C34 H23 109.5
H22 C34 H23 109.5
O4 C34 H24 109.5
H22 C34 H24 109.5
H23 C34 H24 109.5
N5 C35 C36 109.3(7)
N5 C35 C30 124.7(7)
C36 C35 C30 125.9(8)
C37 C36 C35 107.3(8)
C37 C36 H25 126.4
C35 C36 H25 126.3
C38 C37 C36 106.0(7)
C38 C37 H26 127.0
C36 C37 H26 127.0
C37 C38 C39 129.1(7)
C37 C38 N5 111.1(8)
C39 C38 N5 119.3(8)
C38 C39 C40 121.4(7)
C38 C39 C64 120.4(8)
C40 C39 C64 118.2(8)
C41 C40 N6 108.9(7)
C41 C40 C39 129.5(8)
N6 C40 C39 121.3(8)
C40 C41 C42 106.5(8)
C40 C41 H27 126.8
C42 C41 H27 126.7
C41 C42 C43 108.4(9)
C41 C42 H28 125.8
C43 C42 H28 125.8
N6 C43 C42 108.2(8)
N6 C43 C44 125.0(8)
C42 C43 C44 126.6(9)
C49 C44 C45 118.0(8)
C49 C44 C43 121.9(9)
C45 C44 C43 119.9(9)
O5 C45 C44 119.9(8)
O5 C45 C46 121.4(10)
C44 C45 C46 118.4(10)
C47 C46 O6 121.7(9)
C47 C46 C45 122.6(11)
O6 C46 C45 115.2(10)
C46 C47 C48 118.6(9)
C46 C47 C1 120.6(10)
C48 C47 C1 119.1(9)
C47 C48 C49 120.2(10)
C47 C48 H29 119.9
C49 C48 H29 119.9
C44 C49 C48 121.8(10)
C44 C49 H30 119.1
C48 C49 H30 119.1
C45 O5 C50 115.3(7)
O5 C50 H31 109.5
O5 C50 H32 109.5
H31 C50 H32 109.5
O5 C50 H33 109.5
H31 C50 H33 109.5
H32 C50 H33 109.5
C46 O6 C51 117.1(8)
O6 C51 H34 109.5
O6 C51 H35 109.5
H34 C51 H35 109.5
O6 C51 H36 109.5
H34 C51 H36 109.5
H35 C51 H36 109.5
C1 N1 C4 104.3(7)
C1 N1 B1 131.7(7)
C4 N1 B1 124.0(7)
C9 N2 C6 107.3(7)
C9 N2 B1 128.5(7)
C6 N2 B1 123.7(7)
F2 B1 F1 107.4(9)
F2 B1 N2 111.3(8)
F1 B1 N2 110.0(9)
F2 B1 N1 109.8(9)
F1 B1 N1 109.9(8)
N2 B1 N1 108.4(8)
C18 N3 C21 106.1(7)
C18 N3 B2 125.6(8)
C21 N3 B2 124.1(7)
C26 N4 C23 107.1(7)
C26 N4 B2 127.3(7)
C23 N4 B2 124.5(7)
F4 B2 F3 108.4(9)
F4 B2 N3 110.2(9)
F3 B2 N3 112.6(8)
F4 B2 N4 111.0(8)
F3 B2 N4 107.7(8)
N3 B2 N4 106.9(8)
C35 N5 C38 106.3(7)
C35 N5 B3 126.3(7)
C38 N5 B3 126.3(7)
C43 N6 C40 108.0(7)
C43 N6 B3 127.8(7)
C40 N6 B3 123.4(7)
F5 B3 F6 108.5(7)
F5 B3 N5 107.3(8)
F6 B3 N5 113.2(7)
F5 B3 N6 111.8(7)
F6 B3 N6 108.1(8)
N5 B3 N6 108.0(6)
C53 C52 C57 118.7(9)
C53 C52 C5 121.6(9)
C57 C52 C5 119.7(8)
C52 C53 C54 122.6(10)
C52 C53 H37 118.7
C54 C53 H37 118.7
C53 C54 C55 117.5(10)
C53 C54 H38 121.3
C55 C54 H38 121.2
C56 C55 C54 122.9(9)
C56 C55 H39 118.6
C54 C55 H39 118.6
C55 C56 C57 117.6(10)
C55 C56 H40 121.2
C57 C56 H40 121.2
C56 C57 C52 120.7(9)
C56 C57 H41 119.7
C52 C57 H41 119.7
C59 C58 C63 120.6(10)
C59 C58 C22 120.8(9)
C63 C58 C22 118.5(8)
C58 C59 C60 119.0(11)
C58 C59 H42 120.5
C60 C59 H42 120.5
C61 C60 C59 120.4(11)
C61 C60 H43 119.8
C59 C60 H43 119.8
C62 C61 C60 119.5(11)
C62 C61 H44 120.2
C60 C61 H44 120.2
C61 C62 C63 121.1(12)
C61 C62 H45 119.5
C63 C62 H45 119.4
C62 C63 C58 119.4(11)
C62 C63 H46 120.3
C58 C63 H46 120.3
C69 C64 C65 119.6(8)
C69 C64 C39 119.0(8)
C65 C64 C39 121.3(8)
C66 C65 C64 118.8(9)
C66 C65 H47 120.6
C64 C65 H47 120.6
C67 C66 C65 121.4(9)
C67 C66 H48 119.3
C65 C66 H48 119.3
C66 C67 C68 120.7(9)
C66 C67 H49 119.6
C68 C67 H49 119.6
C67 C68 C69 120.0(11)
C67 C68 H50 120.0
C69 C68 H50 120.0
C64 C69 C68 119.5(9)
C64 C69 H51 120.3
C68 C69 H51 120.3
C74 N7 C70 112.4(7)
C74 N7 H70 109.1
C70 N7 H70 109.1
C74 N7 H71 109.1
C70 N7 H71 109.1
H70 N7 H71 107.9
C71 C70 N7 111.5(8)
C71 C70 H52 109.3
N7 C70 H52 109.3
C71 C70 H53 109.3
N7 C70 H53 109.3
H52 C70 H53 108.0
C70 C71 C72 113.6(10)
C70 C71 H54 108.8
C72 C71 H54 108.8
C70 C71 H55 108.8
C72 C71 H55 108.9
H54 C71 H55 107.7
C73 C72 C71 112.8(13)
C73 C72 H56 109.0
C71 C72 H56 109.0
C73 C72 H57 109.0
C71 C72 H57 109.0
H56 C72 H57 107.8
C72 C73 H58 109.5
C72 C73 H59 109.5
H58 C73 H59 109.5
C72 C73 H60 109.5
H58 C73 H60 109.5
H59 C73 H60 109.5
C75 C74 N7 113.9(8)
C75 C74 H61 108.8
N7 C74 H61 108.8
C75 C74 H62 108.8
N7 C74 H62 108.8
H61 C74 H62 107.7
C74 C75 C76 113.1(10)
C74 C75 H63 108.9
C76 C75 H63 109.0
C74 C75 H64 109.0
C76 C75 H64 108.9
H63 C75 H64 107.8
C77 C76 C75 111.1(13)
C77 C76 H65 109.4
C75 C76 H65 109.4
C77 C76 H66 109.4
C75 C76 H66 109.4
H65 C76 H66 108.0
C76 C77 H67 109.5
C76 C77 H68 109.5
H67 C77 H68 109.5
C76 C77 H69 109.5
H67 C77 H69 109.5
H68 C77 H69 109.5
F12 P1 F10 94.7(7)
F12 P1 F11 172.3(6)
F10 P1 F11 91.3(6)
F12 P1 F8 94.9(7)
F10 P1 F8 89.1(7)
F11 P1 F8 90.2(6)
F12 P1 F7 86.5(6)
F10 P1 F7 173.2(8)
F11 P1 F7 88.2(6)
F8 P1 F7 84.2(7)
F12 P1 F9 86.6(6)
F10 P1 F9 94.9(7)
F11 P1 F9 88.0(6)
F8 P1 F9 175.7(8)
F7 P1 F9 91.8(7)
P1 F12 P2 24.6(4)
F15 P2 F13 91.8(10)
F15 P2 F17 85.9(9)
F13 P2 F17 174.4(11)
F15 P2 F16 90.2(9)
F13 P2 F16 92.3(9)
F17 P2 F16 92.8(9)
F15 P2 F14 173.9(11)
F13 P2 F14 94.0(10)
F17 P2 F14 88.1(9)
F16 P2 F14 91.2(9)
F15 P2 F12 92.9(8)
F13 P2 F12 85.5(9)
F17 P2 F12 89.5(8)
F16 P2 F12 176.3(9)
F14 P2 F12 86.0(7)
C83 C78 C84 123.2(14)
C83 C78 C79 116.2(10)
C84 C78 C79 119.9(13)
C80 C79 C78 118.8(12)
C80 C79 H72 120.6
C78 C79 H72 120.5
C79 C80 C81 124.8(13)
C79 C80 H73 117.6
C81 C80 H73 117.6
C80 C81 C82 117.2(12)
C80 C81 H74 121.3
C82 C81 H74 121.4
C83 C82 C81 120.4(12)
C83 C82 H75 119.9
C81 C82 H75 119.8
C82 C83 C78 122.3(11)
C82 C83 H76 118.8
C78 C83 H76 118.9
C78 C84 H77 109.6
C78 C84 H78 109.5
H77 C84 H78 109.4
C78 C84 H79 109.5
H77 C84 H79 109.4
H78 C84 H79 109.4

loop_
_geom_bond_atom_site_label_1
_geom_bond_atom_site_label_2
_geom_bond_distance
C1 C2 1.354(13)
C1 N1 1.371(11)
C1 C47 1.492(13)
C2 C3 1.364(12)
C2 H1 0.9500
C3 C4 1.392(12)
C3 H2 0.9500
C4 C5 1.406(12)
C4 N1 1.406(10)
C5 C6 1.391(12)
C5 C52 1.497(12)
C6 C7 1.408(12)
C6 N2 1.418(10)
C7 C8 1.362(12)
C7 H3 0.9500
C8 C9 1.419(12)
C8 H4 0.9500
C9 N2 1.353(10)
C9 C10 1.463(12)
C10 C15 1.369(14)
C10 C11 1.378(13)
C11 O1 1.375(12)
C11 C12 1.389(13)
C12 C13 1.389(13)
C12 O2 1.416(11)
C13 C14 1.371(12)
C13 C18 1.452(12)
C14 C15 1.397(13)
C14 H5 0.9500
C15 H6 0.9500
O1 C16 1.387(12)
C16 H7 0.9800
C16 H8 0.9800
C16 H9 0.9800
O2 C17 1.409(14)
C17 H10 0.9800
C17 H11 0.9800
C17 H12 0.9800
C18 N3 1.401(10)
C18 C19 1.420(11)
C19 C20 1.367(13)
C19 H13 0.9500
C20 C21 1.399(11)
C20 H14 0.9500
C21 C22 1.385(12)
C21 N3 1.409(11)
C22 C23 1.417(11)
C22 C58 1.486(12)
C23 N4 1.394(11)
C23 C24 1.391(13)
C24 C25 1.386(13)
C24 H15 0.9500
C25 C26 1.401(13)
C25 H16 0.9500
C26 N4 1.363(10)
C26 C27 1.502(11)
C27 C28 1.353(12)
C27 C32 1.412(12)
C28 O3 1.367(11)
C28 C29 1.404(12)
C29 O4 1.382(10)
C29 C30 1.388(13)
C30 C31 1.391(12)
C30 C35 1.481(12)
C31 C32 1.397(11)
C31 H17 0.9500
C32 H18 0.9500
O3 C33 1.429(13)
C33 H19 0.9800
C33 H20 0.9800
C33 H21 0.9800
O4 C34 1.383(14)
C34 H22 0.9800
C34 H23 0.9800
C34 H24 0.9800
C35 N5 1.350(11)
C35 C36 1.417(11)
C36 C37 1.401(12)
C36 H25 0.9500
C37 C38 1.368(12)
C37 H26 0.9500
C38 C39 1.402(12)
C38 N5 1.397(10)
C39 C40 1.409(12)
C39 C64 1.478(11)
C40 C41 1.388(12)
C40 N6 1.405(10)
C41 C42 1.397(13)
C41 H27 0.9500
C42 C43 1.407(12)
C42 H28 0.9500
C43 N6 1.359(11)
C43 C44 1.438(12)
C44 C49 1.396(12)
C44 C45 1.399(13)
C45 O5 1.362(11)
C45 C46 1.423(12)
C46 C47 1.366(14)
C46 O6 1.392(13)
C47 C48 1.374(13)
C48 C49 1.398(12)
C48 H29 0.9500
C49 H30 0.9500
O5 C50 1.425(12)
C50 H31 0.9800
C50 H32 0.9800
C50 H33 0.9800
O6 C51 1.447(10)
C51 H34 0.9800
C51 H35 0.9800
C51 H36 0.9800
N1 B1 1.535(13)
N2 B1 1.523(12)
B1 F2 1.395(13)
B1 F1 1.393(14)
N3 B2 1.532(11)
N4 B2 1.543(13)
B2 F4 1.372(13)
B2 F3 1.387(12)
N5 B3 1.537(11)
N6 B3 1.558(12)
B3 F5 1.390(11)
B3 F6 1.393(11)
C52 C53 1.367(11)
C52 C57 1.413(13)
C53 C54 1.378(13)
C53 H37 0.9500
C54 C55 1.389(15)
C54 H38 0.9500
C55 C56 1.390(14)
C55 H39 0.9500
C56 C57 1.391(13)
C56 H40 0.9500
C57 H41 0.9500
C58 C59 1.349(13)
C58 C63 1.411(13)
C59 C60 1.425(14)
C59 H42 0.9500
C60 C61 1.378(17)
C60 H43 0.9500
C61 C62 1.368(16)
C61 H44 0.9500
C62 C63 1.377(13)
C62 H45 0.9500
C63 H46 0.9500
C64 C69 1.392(12)
C64 C65 1.410(12)
C65 C66 1.402(12)
C65 H47 0.9500
C66 C67 1.339(14)
C66 H48 0.9500
C67 C68 1.388(14)
C67 H49 0.9500
C68 C69 1.402(13)
C68 H50 0.9500
C69 H51 0.9500
N7 C74 1.501(13)
N7 C70 1.533(12)
N7 H70 0.9200
N7 H71 0.9200
C70 C71 1.487(14)
C70 H52 0.9900
C70 H53 0.9900
C71 C72 1.544(16)
C71 H54 0.9900
C71 H55 0.9900
C72 C73 1.406(16)
C72 H56 0.9900
C72 H57 0.9900
C73 H58 0.9800
C73 H59 0.9800
C73 H60 0.9800
C74 C75 1.472(13)
C74 H61 0.9900
C74 H62 0.9900
C75 C76 1.494(16)
C75 H63 0.9900
C75 H64 0.9900
C76 C77 1.505(17)
C76 H65 0.9900
C76 H66 0.9900
C77 H67 0.9800
C77 H68 0.9800
C77 H69 0.9800
P1 F12 1.461(8)
P1 F10 1.508(11)
P1 F11 1.599(10)
P1 F8 1.616(12)
P1 F7 1.629(11)
P1 F9 1.629(12)
F12 P2 1.794(11)
P2 F15 1.562(13)
P2 F13 1.566(15)
P2 F17 1.582(14)
P2 F16 1.584(14)
P2 F14 1.602(13)
C78 C83 1.391(12)
C78 C84 1.455(14)
C78 C79 1.447(13)
C79 C80 1.330(14)
C79 H72 0.9500
C80 C81 1.361(14)
C80 H73 0.9500
C81 C82 1.389(15)
C81 H74 0.9500
C82 C83 1.367(13)
C82 H75 0.9500
C83 H76 0.9500
C84 H77 0.9806
C84 H78 0.9806
C84 H79 0.9806

loop_
_geom_torsion_atom_site_label_1
_geom_torsion_atom_site_label_2
_geom_torsion_atom_site_label_3
_geom_torsion_atom_site_label_4
_geom_torsion
N1 C1 C2 C3 4.7(12)
C47 C1 C2 C3 -173.9(10)
C1 C2 C3 C4 -3.0(12)
C2 C3 C4 C5 -169.1(10)
C2 C3 C4 N1 0.5(11)
C3 C4 C5 C6 165.1(11)
N1 C4 C5 C6 -3.6(14)
C3 C4 C5 C52 -12.8(15)
N1 C4 C5 C52 178.5(8)
C4 C5 C6 C7 -175.1(10)
C52 C5 C6 C7 2.8(17)
C4 C5 C6 N2 -1.3(14)
C52 C5 C6 N2 176.6(9)
C5 C6 C7 C8 172.7(11)
N2 C6 C7 C8 -1.6(12)
C6 C7 C8 C9 0.4(12)
C7 C8 C9 N2 1.0(12)
C7 C8 C9 C10 -178.3(10)
N2 C9 C10 C15 84.6(14)
C8 C9 C10 C15 -96.1(12)
N2 C9 C10 C11 -102.6(11)
C8 C9 C10 C11 76.7(14)
C15 C10 C11 O1 173.9(9)
C9 C10 C11 O1 1.0(14)
C15 C10 C11 C12 -1.1(14)
C9 C10 C11 C12 -174.0(9)
C10 C11 C12 C13 1.0(14)
O1 C11 C12 C13 -174.2(8)
C10 C11 C12 O2 175.2(8)
O1 C11 C12 O2 0.0(14)
C11 C12 C13 C14 0.7(13)
O2 C12 C13 C14 -173.6(8)
C11 C12 C13 C18 172.5(8)
O2 C12 C13 C18 -1.8(13)
C12 C13 C14 C15 -2.4(13)
C18 C13 C14 C15 -174.1(8)
C11 C10 C15 C14 -0.4(14)
C9 C10 C15 C14 172.3(8)
C13 C14 C15 C10 2.3(14)
C10 C11 O1 C16 67.4(13)
C12 C11 O1 C16 -117.5(11)
C13 C12 O2 C17 -114.9(12)
C11 C12 O2 C17 70.7(14)
C14 C13 C18 N3 -46.1(13)
C12 C13 C18 N3 142.5(9)
C14 C13 C18 C19 127.2(10)
C12 C13 C18 C19 -44.1(14)
N3 C18 C19 C20 0.1(11)
C13 C18 C19 C20 -174.2(9)
C18 C19 C20 C21 -0.5(11)
C19 C20 C21 C22 178.4(10)
C19 C20 C21 N3 0.8(11)
C20 C21 C22 C23 174.8(10)
N3 C21 C22 C23 -7.7(14)
C20 C21 C22 C58 -5.6(16)
N3 C21 C22 C58 171.8(8)
C21 C22 C23 N4 -9.0(14)
C58 C22 C23 N4 171.5(9)
C21 C22 C23 C24 172.3(11)
C58 C22 C23 C24 -7.2(17)
N4 C23 C24 C25 2.1(13)
C22 C23 C24 C25 -179.0(11)
C23 C24 C25 C26 -2.2(14)
C24 C25 C26 N4 1.5(13)
C24 C25 C26 C27 -173.2(10)
N4 C26 C27 C28 136.6(10)
C25 C26 C27 C28 -49.7(15)
N4 C26 C27 C32 -56.6(13)
C25 C26 C27 C32 117.1(12)
C32 C27 C28 O3 179.7(8)
C26 C27 C28 O3 -14.0(14)
C32 C27 C28 C29 -4.2(14)
C26 C27 C28 C29 162.0(8)
C27 C28 C29 O4 -171.5(8)
O3 C28 C29 O4 4.7(13)
C27 C28 C29 C30 3.5(14)
O3 C28 C29 C30 179.7(8)
O4 C29 C30 C31 174.3(8)
C28 C29 C30 C31 -0.6(13)
O4 C29 C30 C35 3.6(12)
C28 C29 C30 C35 -171.3(8)
C29 C30 C31 C32 -1.6(13)
C35 C30 C31 C32 169.3(8)
C30 C31 C32 C27 0.9(12)
C28 C27 C32 C31 2.1(13)
C26 C27 C32 C31 -164.6(8)
C27 C28 O3 C33 -51.6(15)
C29 C28 O3 C33 132.3(11)
C30 C29 O4 C34 80.0(15)
C28 C29 O4 C34 -105.1(14)
C29 C30 C35 N5 -132.6(9)
C31 C30 C35 N5 56.6(12)
C29 C30 C35 C36 51.6(14)
C31 C30 C35 C36 -119.2(11)
N5 C35 C36 C37 -0.6(11)
C30 C35 C36 C37 175.7(9)
C35 C36 C37 C38 -0.1(11)
C36 C37 C38 C39 172.4(9)
C36 C37 C38 N5 0.8(11)
C37 C38 C39 C40 -167.0(10)
N5 C38 C39 C40 4.0(13)
C37 C38 C39 C64 15.0(15)
N5 C38 C39 C64 -174.0(8)
C38 C39 C40 C41 -173.4(9)
C64 C39 C40 C41 4.6(15)
C38 C39 C40 N6 0.3(13)
C64 C39 C40 N6 178.3(8)
N6 C40 C41 C42 -0.4(11)
C39 C40 C41 C42 174.0(9)
C40 C41 C42 C43 -0.3(11)
C41 C42 C43 N6 0.9(11)
C41 C42 C43 C44 176.8(9)
N6 C43 C44 C49 48.4(13)
C42 C43 C44 C49 -126.8(11)
N6 C43 C44 C45 -136.6(10)
C42 C43 C44 C45 48.2(14)
C49 C44 C45 O5 177.1(8)
C43 C44 C45 O5 2.0(13)
C49 C44 C45 C46 3.3(13)
C43 C44 C45 C46 -171.9(8)
O5 C45 C46 C47 -171.3(9)
C44 C45 C46 C47 2.4(14)
O5 C45 C46 O6 1.2(12)
C44 C45 C46 O6 174.9(8)
O6 C46 C47 C48 -177.5(8)
C45 C46 C47 C48 -5.5(14)
O6 C46 C47 C1 -12.2(13)
C45 C46 C47 C1 159.8(8)
C2 C1 C47 C46 -47.3(14)
N1 C1 C47 C46 134.3(10)
C2 C1 C47 C48 117.9(11)
N1 C1 C47 C48 -60.5(13)
C46 C47 C48 C49 2.8(14)
C1 C47 C48 C49 -162.7(8)
C45 C44 C49 C48 -6.0(13)
C43 C44 C49 C48 169.1(8)
C47 C48 C49 C44 3.0(14)
C44 C45 O5 C50 111.9(10)
C46 C45 O5 C50 -74.4(11)
C47 C46 O6 C51 -61.0(12)
C45 C46 O6 C51 126.5(9)
C2 C1 N1 C4 -4.2(11)
C47 C1 N1 C4 174.4(9)
C2 C1 N1 B1 173.9(10)
C47 C1 N1 B1 -7.5(16)
C3 C4 N1 C1 2.2(10)
C5 C4 N1 C1 173.2(8)
C3 C4 N1 B1 -176.0(9)
C5 C4 N1 B1 -5.1(13)
C8 C9 N2 C6 -2.0(11)
C10 C9 N2 C6 177.4(10)
C8 C9 N2 B1 169.3(10)
C10 C9 N2 B1 -11.3(17)
C5 C6 N2 C9 -173.0(9)
C7 C6 N2 C9 2.2(11)
C5 C6 N2 B1 15.2(15)
C7 C6 N2 B1 -169.6(9)
C9 N2 B1 F2 48.1(15)
C6 N2 B1 F2 -142.0(9)
C9 N2 B1 F1 -70.8(13)
C6 N2 B1 F1 99.2(11)
C9 N2 B1 N1 168.9(9)
C6 N2 B1 N1 -21.1(14)
C1 N1 B1 F2 -40.0(14)
C4 N1 B1 F2 137.8(8)
C1 N1 B1 F1 78.0(13)
C4 N1 B1 F1 -104.3(9)
C1 N1 B1 N2 -161.8(9)
C4 N1 B1 N2 16.0(13)
C19 C18 N3 C21 0.3(10)
C13 C18 N3 C21 174.7(9)
C19 C18 N3 B2 158.1(9)
C13 C18 N3 B2 -27.5(15)
C22 C21 N3 C18 -178.6(8)
C20 C21 N3 C18 -0.7(10)
C22 C21 N3 B2 23.2(14)
C20 C21 N3 B2 -158.9(9)
C25 C26 N4 C23 -0.1(11)
C27 C26 N4 C23 174.4(9)
C25 C26 N4 B2 167.7(10)
C27 C26 N4 B2 -17.8(15)
C24 C23 N4 C26 -1.2(11)
C22 C23 N4 C26 179.8(9)
C24 C23 N4 B2 -169.5(9)
C22 C23 N4 B2 11.5(14)
C18 N3 B2 F4 -52.1(13)
C21 N3 B2 F4 101.8(11)
C18 N3 B2 F3 69.0(13)
C21 N3 B2 F3 -137.0(9)
C18 N3 B2 N4 -172.9(8)
C21 N3 B2 N4 -19.0(13)
C26 N4 B2 F4 75.7(12)
C23 N4 B2 F4 -118.4(9)
C26 N4 B2 F3 -42.8(13)
C23 N4 B2 F3 123.1(9)
C26 N4 B2 N3 -164.0(9)
C23 N4 B2 N3 1.8(13)
C36 C35 N5 C38 1.1(10)
C30 C35 N5 C38 -175.3(9)
C36 C35 N5 B3 -167.7(8)
C30 C35 N5 B3 16.0(14)
C37 C38 N5 C35 -1.2(10)
C39 C38 N5 C35 -173.7(8)
C37 C38 N5 B3 167.6(8)
C39 C38 N5 B3 -5.0(13)
C42 C43 N6 C40 -1.1(10)
C44 C43 N6 C40 -177.1(9)
C42 C43 N6 B3 -170.6(9)
C44 C43 N6 B3 13.5(15)
C41 C40 N6 C43 0.9(10)
C39 C40 N6 C43 -174.0(8)
C41 C40 N6 B3 171.0(8)
C39 C40 N6 B3 -3.9(13)
C35 N5 B3 F5 47.5(11)
C38 N5 B3 F5 -119.1(9)
C35 N5 B3 F6 -72.2(11)
C38 N5 B3 F6 121.3(8)
C35 N5 B3 N6 168.1(8)
C38 N5 B3 N6 1.6(12)
C43 N6 B3 F5 -71.4(12)
C40 N6 B3 F5 120.6(8)
C43 N6 B3 F6 48.0(12)
C40 N6 B3 F6 -120.0(8)
C43 N6 B3 N5 170.9(8)
C40 N6 B3 N5 2.9(12)
C6 C5 C52 C53 -48.6(14)
C4 C5 C52 C53 129.4(10)
C6 C5 C52 C57 133.0(10)
C4 C5 C52 C57 -49.0(13)
C57 C52 C53 C54 -2.1(15)
C5 C52 C53 C54 179.6(10)
C52 C53 C54 C55 1.5(16)
C53 C54 C55 C56 0.7(17)
C54 C55 C56 C57 -2.2(16)
C55 C56 C57 C52 1.5(15)
C53 C52 C57 C56 0.5(14)
C5 C52 C57 C56 178.9(9)
C21 C22 C58 C59 -45.0(14)
C23 C22 C58 C59 134.6(10)
C21 C22 C58 C63 137.6(10)
C23 C22 C58 C63 -42.8(13)
C63 C58 C59 C60 -2.0(15)
C22 C58 C59 C60 -179.4(9)
C58 C59 C60 C61 1.2(16)
C59 C60 C61 C62 0.0(18)
C60 C61 C62 C63 -0.4(18)
C61 C62 C63 C58 -0.4(16)
C59 C58 C63 C62 1.7(15)
C22 C58 C63 C62 179.1(9)
C38 C39 C64 C69 49.9(13)
C40 C39 C64 C69 -128.1(10)
C38 C39 C64 C65 -128.8(9)
C40 C39 C64 C65 53.2(12)
C69 C64 C65 C66 2.2(14)
C39 C64 C65 C66 -179.1(9)
C64 C65 C66 C67 -0.8(16)
C65 C66 C67 C68 -0.7(17)
C66 C67 C68 C69 0.6(17)
C65 C64 C69 C68 -2.2(15)
C39 C64 C69 C68 179.1(10)
C67 C68 C69 C64 0.8(17)
C74 N7 C70 C71 173.4(9)
N7 C70 C71 C72 176.8(9)
C70 C71 C72 C73 55.5(15)
C70 N7 C74 C75 172.3(9)
N7 C74 C75 C76 173.3(10)
C74 C75 C76 C77 64.2(15)
F10 P1 F12 P2 124.5(12)
F11 P1 F12 P2 -16(4)
F8 P1 F12 P2 -146.0(12)
F7 P1 F12 P2 -62.1(10)
F9 P1 F12 P2 29.9(10)
P1 F12 P2 F15 116.1(14)
P1 F12 P2 F13 24.5(12)
P1 F12 P2 F17 -158.0(14)
P1 F12 P2 F16 -30(15)
P1 F12 P2 F14 -69.9(11)
C83 C78 C79 C80 -1(3)
C84 C78 C79 C80 169(2)
C78 C79 C80 C81 6(3)
C79 C80 C81 C82 -7(4)
C80 C81 C82 C83 3(4)
C81 C82 C83 C78 1(3)
C84 C78 C83 C82 -172(2)
C79 C78 C83 C82 -2(2)
